data_2010828
loop_
_publ_author_name
'Rihs, Grety'
'Papageorgiou, Christos'
'Pfeffer, Sabine'

_publ_section_title
;
 Sodium mycophenolate
;
_journal_issue 4
_journal_name_full 'Acta Crystallographica Section C'
_journal_page_first 432
_journal_page_last 433
_journal_paper_doi 10.1107/S0108270100000524
_journal_volume 56
_journal_year 2000
_chemical_formula_moiety '[Na C17 H19 O6]'
_chemical_formula_structural '[Na C17 H19 O6]'
_chemical_formula_sum 'C17 H19 Na O6'
_chemical_formula_weight 342.31
_chemical_melting_point 463
_chemical_name_systematic
;
sodium
6-(1,3-dihydro-4-hydroxy-6-methoxy-7-methyl-3-oxoisobenzofuran-5-yl)-
4-methylhex-4-enoate
;
_space_group_IT_number 14
_symmetry_cell_setting monoclinic
_symmetry_space_group_name_Hall '-P 2ybc'
_symmetry_space_group_name_H-M 'P 1 21/c 1'
_audit_creation_method SHELXL
_cell_angle_alpha 90.00(2)
_cell_angle_beta 92.140(10)
_cell_angle_gamma 90.00(2)
_cell_formula_units_Z 4
_cell_length_a 16.544(4)
_cell_length_b 4.4770(10)
_cell_length_c 21.993(3)
_cell_measurement_reflns_used 25
_cell_measurement_temperature 293(2)
_cell_measurement_theta_max 26
_cell_measurement_theta_min 15
_cell_volume 1627.8(6)
_computing_cell_refinement 'CAD-4 EXPRESS'
_computing_data_collection 'CAD-4 EXPRESS (Enraf-Nonius, 1994)'
_computing_molecular_graphics 'ORTEPII (Johnson, 1976) and SCHAKAL97 (Keller, 1997)'
_computing_structure_refinement 'SHELXL93 (Sheldrick, 1993)'
_computing_structure_solution 'SHELXS86 (Sheldrick, 1990)'
_diffrn_ambient_temperature 293(2)
_diffrn_measurement_device 'Enraf-Nonius CAD4'
_diffrn_measurement_method \w/2\q
_diffrn_radiation_monochromator graphite
_diffrn_radiation_source 'fine-focus sealed tube'
_diffrn_radiation_type CuK\a
_diffrn_radiation_wavelength 1.54178
_diffrn_reflns_av_R_equivalents .058
_diffrn_reflns_av_sigmaI/netI .042
_diffrn_reflns_limit_h_max 20
_diffrn_reflns_limit_h_min -20
_diffrn_reflns_limit_k_max 5
_diffrn_reflns_limit_k_min 0
_diffrn_reflns_limit_l_max 27
_diffrn_reflns_limit_l_min 0
_diffrn_reflns_number 3432
_diffrn_reflns_theta_max 74.22
_diffrn_reflns_theta_min 4.02
_diffrn_standards_decay_% 2
_diffrn_standards_interval_time 120
_diffrn_standards_number 3
_exptl_absorpt_coefficient_mu 1.107
_exptl_absorpt_correction_type none
_exptl_crystal_colour colourless
_exptl_crystal_density_diffrn 1.397
_exptl_crystal_density_method 'not measured'
_exptl_crystal_description prism
_exptl_crystal_F_000 720
_exptl_crystal_size_max .41
_exptl_crystal_size_mid .20
_exptl_crystal_size_min .15
_refine_diff_density_max .313
_refine_diff_density_min -.285
_refine_ls_extinction_method none
_refine_ls_goodness_of_fit_all .857
_refine_ls_goodness_of_fit_ref .918
_refine_ls_hydrogen_treatment constr
_refine_ls_matrix_type full
_refine_ls_number_parameters 217
_refine_ls_number_reflns 2913
_refine_ls_number_restraints 0
_refine_ls_restrained_S_all .888
_refine_ls_restrained_S_obs .918
_refine_ls_R_factor_all .085
_refine_ls_R_factor_gt .048
_refine_ls_shift/esd_mean .001
_refine_ls_shift/su_max -.008
_refine_ls_structure_factor_coef Fsqd
_refine_ls_weighting_details 'w = 1/[\s^2^(Fo^2^)+(0.1P)^2^] where P=(Fo^2^+2Fc^2^)/3'
_refine_ls_weighting_scheme calc
_refine_ls_wR_factor_all .152
_refine_ls_wR_factor_ref .121
_reflns_number_gt 2058
_reflns_number_total 3334
_reflns_threshold_expression I>2\s(I)
_cod_data_source_file ln1094.cif
_cod_data_source_block I
_cod_depositor_comments
;
The following automatic conversions were performed:

'_refine_ls_weighting_scheme' value 'calc w =
1/[\s^2^(Fo^2^)+(0.1P)^2^] where P=(Fo^2^+2Fc^2^)/3' was changed to
'calc'. New tag '_refine_ls_weighting_details' was created. The value
of the new tag was set to 'w = 1/[\s^2^(Fo^2^)+(0.1P)^2^] where
P=(Fo^2^+2Fc^2^)/3'.

Automatic conversion script
Id: cif_fix_values 3143 2015-03-26 13:38:13Z robertas 
;
_cod_original_sg_symbol_H-M 'P 21/c'
_cod_database_code 2010828
_cod_database_fobs_code 2010828

loop_
_symmetry_equiv_pos_as_xyz
'x, y, z'
'-x, y+1/2, -z+1/2'
'-x, -y, -z'
'x, -y-1/2, z-1/2'

loop_
_atom_site_aniso_label
_atom_site_aniso_U_11
_atom_site_aniso_U_22
_atom_site_aniso_U_33
_atom_site_aniso_U_12
_atom_site_aniso_U_13
_atom_site_aniso_U_23
O1 .0795(12) .0566(11) .0437(9) .0125(9) -.0099(8) .0070(8)
O2 .0661(11) .0756(13) .0432(9) .0077(10) .0040(8) .0063(9)
O3 .0440(8) .0626(11) .0371(8) .0154(8) -.0022(6) .0072(7)
O4 .0597(10) .0864(14) .0416(8) -.0234(10) .0052(7) -.0134(9)
O5 .0506(10) .124(2) .0479(9) -.0300(11) .0078(7) -.0281(11)
O6 .0432(8) .0578(11) .0610(10) -.0060(8) .0060(7) -.0100(8)
C7 .0634(15) .0542(15) .0347(10) .0051(12) -.0063(10) -.0044(10)
C8 .0486(12) .0476(13) .0349(10) .0044(11) -.0105(8) -.0044(10)
C9 .0383(10) .0430(12) .0339(9) .0036(9) -.0100(8) -.0043(9)
C10 .0423(10) .0397(12) .0338(10) -.0019(9) -.0081(8) -.0038(9)
C11 .0408(11) .0459(13) .0472(12) -.0033(10) -.0064(9) -.0065(10)
C12 .0382(11) .0430(13) .0603(14) .0032(10) -.0123(10) -.0096(11)
C13 .0509(12) .0401(12) .0462(12) .0091(10) -.0150(10) -.0087(10)
C14 .0599(14) .0500(14) .0503(13) .0085(12) -.0202(11) -.0042(11)
C15 .0419(10) .0477(13) .0353(10) -.0056(10) -.0010(8) -.0006(10)
C16 .0400(10) .0434(12) .0410(11) -.0025(10) -.0039(8) -.0017(10)
C17 .0453(11) .0438(13) .0408(11) .0014(10) -.0093(9) -.0016(10)
C18 .0590(14) .056(2) .0486(12) -.0011(13) -.0138(11) -.0069(12)
C19 .0480(12) .059(2) .0492(12) -.0070(12) -.0048(10) -.0126(11)
C20 .0411(11) .062(2) .0396(11) .0002(11) -.0015(9) -.0044(11)
C21 .0532(14) .070(2) .067(2) -.0093(14) .0155(12) -.0148(15)
C22 .0432(13) .073(2) .090(2) .0106(14) -.0115(13) -.011(2)
C23 .0614(15) .076(2) .0466(13) -.0089(14) -.0041(11) .0007(13)
Na24 .0686(7) .1311(12) .0552(6) .0425(7) .0200(5) .0353(7)

loop_
_atom_site_label
_atom_site_fract_x
_atom_site_fract_y
_atom_site_fract_z
_atom_site_U_iso_or_equiv
_atom_site_thermal_displace_type
_atom_site_calc_flag
_atom_site_refinement_flags
_atom_site_occupancy
_atom_site_disorder_group
_atom_site_type_symbol
O1 .21916(12) .8631(4) .46991(7) .0603(5) Uani d . 1 . O
O2 .33964(11) .6413(5) .47912(7) .0616(5) Uani d . 1 . O
O3 .33548(9) .2105(4) .58662(6) .0480(4) Uani d . 1 . O
H3 .3800 .1787 .6090 .050 Uiso d . 1 . H
O4 .57408(10) .3899(5) .85041(7) .0625(5) Uani d . 1 . O
O5 .50673(10) .3708(6) .93454(8) .0739(7) Uani d . 1 . O
O6 .08499(9) .2922(4) .68673(8) .0539(4) Uani d . 1 . O
C7 .2719(2) .6691(6) .49813(10) .0509(6) Uani d . 1 . C
C8 .23299(13) .5343(6) .54933(9) .0440(5) Uani d . 1 . C
C9 .26431(12) .3281(5) .59243(9) .0387(5) Uani d . 1 . C
C10 .21308(12) .2572(5) .64075(9) .0388(5) Uani d . 1 . C
C11 .13509(13) .3767(5) .64081(10) .0448(5) Uani d . 1 . C
C12 .10292(13) .5718(5) .59604(11) .0475(6) Uani d . 1 . C
C13 .15491(14) .6469(5) .55156(10) .0462(5) Uani d . 1 . C
C14 .14325(15) .8592(6) .49962(11) .0540(6) Uani d . 1 . C
H14A .10011 .7914 .47189 .065 Uiso calc R 1 . H
H14B .12988 1.0570 .51420 .065 Uiso calc R 1 . H
C15 .24461(13) .0530(5) .69097(9) .0417(5) Uani d . 1 . C
H15A .26931 -.1212 .67314 .050 Uiso calc R 1 . H
H15B .19977 -.0146 .71461 .050 Uiso calc R 1 . H
C16 .30611(13) .2083(5) .73255(10) .0416(5) Uani d . 1 . C
H16 .34513 .3226 .71401 .050 Uiso calc R 1 . H
C17 .30996(13) .1976(5) .79310(10) .0436(5) Uani d . 1 . C
C18 .38014(15) .3551(6) .82678(11) .0551(6) Uani d . 1 . C
H18A .36009 .4529 .86258 .066 Uiso calc R 1 . H
H18B .40145 .5083 .80062 .066 Uiso calc R 1 . H
C19 .44807(14) .1440(6) .84615(11) .0521(6) Uani d . 1 . C
H19A .42708 -.0128 .87160 .063 Uiso calc R 1 . H
H19B .47006 .0514 .81047 .063 Uiso calc R 1 . H
C20 .51375(13) .3107(6) .88070(10) .0478(6) Uani d . 1 . C
C21 .0935(2) .4746(7) .73990(12) .0628(7) Uani d . 1 . C
H21A .0575 .4047 .77003 .094 Uiso calc R 1 . H
H21B .0806 .6778 .72957 .094 Uiso calc R 1 . H
H21C .1483 .4639 .75583 .094 Uiso calc R 1 . H
C22 .01747(15) .6913(7) .59727(15) .0689(8) Uani d . 1 . C
H22A -.00882 .6113 .63188 .103 Uiso calc R 1 . H
H22B -.01191 .6333 .56069 .103 Uiso calc R 1 . H
H22C .01890 .9053 .60003 .103 Uiso calc R 1 . H
C23 .2522(2) .0369(7) .83216(11) .0616(7) Uani d . 1 . C
H23A .2685 .0632 .87419 .092 Uiso calc R 1 . H
H23B .2523 -.1720 .82232 .092 Uiso calc R 1 . H
H23C .1988 .1163 .82509 .092 Uiso calc R 1 . H
Na24 .40891(7) .1766(4) .50290(5) .0845(5) Uani d . 1 . Na

loop_
_atom_type_symbol
_atom_type_description
_atom_type_scat_dispersion_real
_atom_type_scat_dispersion_imag
_atom_type_scat_source
C C .0181 .0091 'International Tables Vol C Tables 4.2.6.8 and 6.1.1.4'
H H .0000 .0000 'International Tables Vol C Tables 4.2.6.8 and 6.1.1.4'
O O .0492 .0322 'International Tables Vol C Tables 4.2.6.8 and 6.1.1.4'
Na Na .1000 .2000 'International Tables Vol C Tables 4.2.6.8 and 6.1.1.4'

loop_
_geom_angle_atom_site_label_1
_geom_angle_atom_site_label_2
_geom_angle_atom_site_label_3
_geom_angle_site_symmetry_1
_geom_angle_site_symmetry_3
_geom_angle
_geom_angle_publ_flag
C7 O1 C14 . . 109.9(2) no
C7 O2 Na24 . . 116.6(2) no
C7 O2 Na24 . 1_565 103.4(2) no
Na24 O2 Na24 . 1_565 121.77(9) no
C9 O3 Na24 . . 128.81(13) no
C20 O5 Na24 . 4_566 136.0(2) no
C20 O5 Na24 . 2_656 128.0(2) no
Na24 O5 Na24 4_566 2_656 95.12(7) no
C11 O6 C21 . . 113.4(2) no
O2 C7 O1 . . 119.4(2) no
O2 C7 C8 . . 131.7(2) no
O1 C7 C8 . . 108.9(2) no
C9 C8 C13 . . 122.2(2) no
C9 C8 C7 . . 129.3(2) no
C13 C8 C7 . . 108.5(2) no
O3 C9 C8 . . 120.7(2) no
O3 C9 C10 . . 123.5(2) no
C8 C9 C10 . . 115.8(2) no
C11 C10 C9 . . 119.5(2) no
C11 C10 C15 . . 121.6(2) no
C9 C10 C15 . . 118.9(2) no
O6 C11 C10 . . 118.3(2) no
O6 C11 C12 . . 117.4(2) no
C10 C11 C12 . . 124.3(2) no
C13 C12 C11 . . 114.9(2) no
C13 C12 C22 . . 122.6(2) no
C11 C12 C22 . . 122.5(2) no
C12 C13 C8 . . 123.1(2) no
C12 C13 C14 . . 129.5(2) no
C8 C13 C14 . . 107.3(2) no
O1 C14 C13 . . 105.4(2) no
C10 C15 C16 . . 111.7(2) no
C17 C16 C15 . . 126.5(2) no
C16 C17 C23 . . 125.8(2) no
C16 C17 C18 . . 118.4(2) no
C23 C17 C18 . . 115.8(2) no
C17 C18 C19 . . 113.0(2) no
C20 C19 C18 . . 110.3(2) no
O5 C20 O4 . . 123.4(2) no
O5 C20 C19 . . 120.4(2) no
O4 C20 C19 . . 116.2(2) no
O3 Na24 O5 . 4_565 166.76(8) yes
O3 Na24 O5 . 2_646 83.55(7) yes
O5 Na24 O5 4_565 2_646 84.88(7) yes
O3 Na24 O2 . . 81.55(7) yes
O5 Na24 O2 4_565 . 106.36(8) yes
O5 Na24 O2 2_646 . 152.69(10) yes
O3 Na24 O2 . 1_545 88.86(8) yes
O5 Na24 O2 4_565 1_545 95.58(9) yes
O5 Na24 O2 2_646 1_545 80.53(9) yes
O2 Na24 O2 . 1_545 121.77(9) yes

loop_
_geom_bond_atom_site_label_1
_geom_bond_atom_site_label_2
_geom_bond_site_symmetry_2
_geom_bond_distance
_geom_bond_publ_flag
O1 C7 . 1.364(3) yes
O1 C14 . 1.437(3) yes
O2 C7 . 1.217(3) yes
O2 Na24 . 2.423(2) yes
O2 Na24 1_565 2.699(3) yes
O3 C9 . 1.300(2) yes
O3 Na24 . 2.249(2) yes
O4 C20 . 1.271(3) yes
O5 C20 . 1.224(3) yes
O5 Na24 4_566 2.259(2) no
O5 Na24 2_656 2.361(2) no
O6 C11 . 1.383(3) no
O6 C21 . 1.429(3) no
C7 C8 . 1.450(3) no
C8 C9 . 1.408(3) no
C8 C13 . 1.389(3) no
C9 C10 . 1.420(3) no
C10 C11 . 1.397(3) no
C10 C15 . 1.512(3) no
C11 C12 . 1.406(3) no
C12 C13 . 1.369(3) no
C12 C22 . 1.513(3) no
C13 C14 . 1.493(3) no
C15 C16 . 1.512(3) no
C16 C17 . 1.332(3) no
C17 C23 . 1.493(3) no
C17 C18 . 1.527(3) no
C18 C19 . 1.517(3) no
C19 C20 . 1.501(3) no
Na24 O5 4_565 2.259(2) yes
Na24 O5 2_646 2.361(2) yes
Na24 O2 1_545 2.699(3) no
Na24 Na24 3_656 3.410(2) yes
Na24 Na24 3_666 4.185(3) no

loop_
_geom_hbond_atom_site_label_D
_geom_hbond_atom_site_label_H
_geom_hbond_atom_site_label_A
_geom_hbond_site_symmetry_A
_geom_hbond_distance_DH
_geom_hbond_distance_HA
_geom_hbond_distance_DA
_geom_hbond_angle_DHA
_geom_hbond_publ_flag
O3 H3 O4 2_646 .88 1.73 2.464(3) 139 yes

loop_
_geom_torsion_atom_site_label_1
_geom_torsion_atom_site_label_2
_geom_torsion_atom_site_label_3
_geom_torsion_atom_site_label_4
_geom_torsion_site_symmetry_1
_geom_torsion_site_symmetry_4
_geom_torsion
_geom_torsion_publ_flag
Na24 O2 C7 O1 . . -156.5(2) no
Na24 O2 C7 O1 1_565 . 67.0(2) no
Na24 O2 C7 C8 . . 25.3(4) no
Na24 O2 C7 C8 1_565 . -111.2(3) no
C14 O1 C7 O2 . . 179.8(2) no
C14 O1 C7 C8 . . -1.6(3) no
O2 C7 C8 C9 . . .2(5) no
O1 C7 C8 C9 . . -178.1(2) no
O2 C7 C8 C13 . . 179.0(3) no
O1 C7 C8 C13 . . .7(3) no
Na24 O3 C9 C8 . . -19.7(3) no
Na24 O3 C9 C10 . . 159.3(2) no
C13 C8 C9 O3 . . 175.0(2) no
C7 C8 C9 O3 . . -6.3(4) no
C13 C8 C9 C10 . . -4.1(3) no
C7 C8 C9 C10 . . 174.6(2) no
O3 C9 C10 C11 . . -175.1(2) no
C8 C9 C10 C11 . . 4.0(3) no
O3 C9 C10 C15 . . 4.9(3) no
C8 C9 C10 C15 . . -176.1(2) no
C21 O6 C11 C10 . . 87.7(3) no
C21 O6 C11 C12 . . -94.1(3) no
C9 C10 C11 O6 . . 176.8(2) no
C15 C10 C11 O6 . . -3.2(3) no
C9 C10 C11 C12 . . -1.3(3) no
C15 C10 C11 C12 . . 178.8(2) no
O6 C11 C12 C13 . . -179.7(2) no
C10 C11 C12 C13 . . -1.7(3) no
O6 C11 C12 C22 . . .8(3) no
C10 C11 C12 C22 . . 178.8(2) no
C11 C12 C13 C8 . . 1.7(3) no
C22 C12 C13 C8 . . -178.8(2) no
C11 C12 C13 C14 . . -176.1(2) no
C22 C12 C13 C14 . . 3.4(4) no
C9 C8 C13 C12 . . 1.2(4) no
C7 C8 C13 C12 . . -177.7(2) no
C9 C8 C13 C14 . . 179.4(2) no
C7 C8 C13 C14 . . .5(3) no
C7 O1 C14 C13 . . 1.9(3) no
C12 C13 C14 O1 . . 176.6(2) no
C8 C13 C14 O1 . . -1.4(2) no
C11 C10 C15 C16 . . -106.9(2) no
C9 C10 C15 C16 . . 73.2(2) no
C10 C15 C16 C17 . . 135.7(2) no
C15 C16 C17 C23 . . -2.1(4) no
C15 C16 C17 C18 . . 176.2(2) no
C16 C17 C18 C19 . . -98.9(3) no
C23 C17 C18 C19 . . 79.7(3) no
C17 C18 C19 C20 . . -178.2(2) no
Na24 O5 C20 O4 4_566 . 172.4(2) no
Na24 O5 C20 O4 2_656 . 5.9(4) no
Na24 O5 C20 C19 4_566 . -5.5(4) no
Na24 O5 C20 C19 2_656 . -171.9(2) no
C18 C19 C20 O5 . . 80.3(3) no
C18 C19 C20 O4 . . -97.8(3) no
C9 O3 Na24 O5 . 4_565 159.3(4) no
C9 O3 Na24 O5 . 2_646 -171.4(2) no
C9 O3 Na24 O2 . . 31.5(2) no
C9 O3 Na24 O2 . 1_545 -90.8(2) no
C7 O2 Na24 O3 . . -31.4(2) no
C7 O2 Na24 O5 . 4_565 159.5(2) no
C7 O2 Na24 O5 . 2_646 -89.0(3) no
C7 O2 Na24 O2 . 1_545 52.0(2) no
